data_4037584
loop_
_publ_author_name
'Okamura, Kazuma'
'Inagaki, Yusuke'
'Momma, Hiroyuki'
'Kwon, Eunsang'
'Setaka, Wataru'

_publ_section_title
;
 Gear Slippage in Molecular Bevel Gears Bridged with a Group 14 Element.
;
_journal_issue 22
_journal_name_full 'The Journal of organic chemistry'
_journal_page_first 14636
_journal_page_last 14643
_journal_paper_doi 10.1021/acs.joc.9b02214
_journal_volume 84
_journal_year 2019
_chemical_formula_moiety 'C42 H30 F2 Ge'
_chemical_formula_sum 'C42 H30 F2 Ge'
_chemical_formula_weight 645.25
_chemical_melting_point '361.5 degC - 363.6 degC'
_space_group_crystal_system tetragonal
_space_group_IT_number 88
_space_group_name_Hall '-I 4ad'
_space_group_name_H-M_alt 'I 41/a :2'
_atom_sites_solution_hydrogens geom
_audit_creation_method SHELXL-2013
_cell_angle_alpha 90
_cell_angle_beta 90
_cell_angle_gamma 90
_cell_formula_units_Z 8
_cell_length_a 18.901(3)
_cell_length_b 18.901(3)
_cell_length_c 17.635(3)
_cell_measurement_reflns_used 8595
_cell_measurement_temperature 113(2)
_cell_measurement_theta_max 27.5
_cell_measurement_theta_min 3.0
_cell_volume 6300.1(18)
_computing_cell_refinement 'Bruker CrystalClear'
_computing_data_collection 'Rigaku CrystalClear'
_computing_data_reduction 'Bruker CrystalClear'
_computing_molecular_graphics 'Ortep-3 for Windows (Farrugia, 1997)'
_computing_publication_material 'WinGX (Farrugia, 1999)'
_computing_structure_refinement 'SHELXL-2013 (Sheldrick, 2013)'
_computing_structure_solution 'SIR-2011 (IUCr, 2011)'
_diffrn_ambient_temperature 113(2)
_diffrn_detector_area_resol_mean 8.333
_diffrn_measured_fraction_theta_full 0.998
_diffrn_measured_fraction_theta_max 0.997
_diffrn_measurement_device_type 'RIGAKU XtalLAB'
_diffrn_measurement_method '\f and \w scans'
_diffrn_radiation_monochromator Confocal
_diffrn_radiation_type MoK\a
_diffrn_radiation_wavelength 0.71073
_diffrn_reflns_av_R_equivalents 0.0190
_diffrn_reflns_av_unetI/netI 0.0218
_diffrn_reflns_Laue_measured_fraction_full 0.998
_diffrn_reflns_Laue_measured_fraction_max 0.997
_diffrn_reflns_limit_h_max 24
_diffrn_reflns_limit_h_min -17
_diffrn_reflns_limit_k_max 18
_diffrn_reflns_limit_k_min -24
_diffrn_reflns_limit_l_max 22
_diffrn_reflns_limit_l_min -22
_diffrn_reflns_number 16186
_diffrn_reflns_point_group_measured_fraction_full 0.998
_diffrn_reflns_point_group_measured_fraction_max 0.997
_diffrn_reflns_theta_full 25.000
_diffrn_reflns_theta_max 27.511
_diffrn_reflns_theta_min 3.048
_diffrn_source 'Rotating Anode'
_exptl_absorpt_coefficient_mu 1.014
_exptl_absorpt_correction_T_max 1.000
_exptl_absorpt_correction_T_min 0.909
_exptl_absorpt_correction_type multi-scan
_exptl_absorpt_process_details 'Rigaku CrystalClear'
_exptl_crystal_colour Colorless
_exptl_crystal_density_diffrn 1.361
_exptl_crystal_description Prism
_exptl_crystal_F_000 2656
_exptl_crystal_size_max 0.320
_exptl_crystal_size_mid 0.190
_exptl_crystal_size_min 0.180
_refine_diff_density_max 0.657
_refine_diff_density_min -0.879
_refine_diff_density_rms 0.061
_refine_ls_extinction_method none
_refine_ls_goodness_of_fit_ref 1.059
_refine_ls_hydrogen_treatment constr
_refine_ls_matrix_type full
_refine_ls_number_parameters 204
_refine_ls_number_reflns 3626
_refine_ls_number_restraints 0
_refine_ls_restrained_S_all 1.059
_refine_ls_R_factor_all 0.0618
_refine_ls_R_factor_gt 0.0493
_refine_ls_shift/su_max 0.001
_refine_ls_shift/su_mean 0.000
_refine_ls_structure_factor_coef Fsqd
_refine_ls_weighting_details 'w=1/[\s^2^(Fo^2^)+(0.0680P)^2^+10.2722P] where P=(Fo^2^+2Fc^2^)/3'
_refine_ls_weighting_scheme calc
_refine_ls_wR_factor_gt 0.1335
_refine_ls_wR_factor_ref 0.1393
_reflns_Friedel_coverage 0.000
_reflns_number_gt 2949
_reflns_number_total 3626
_reflns_threshold_expression 'I > 2\s(I)'
_cod_data_source_file jo9b02214_si_002.cif
_cod_data_source_block shelx
_cod_depositor_comments
;
The following automatic conversions were performed:

data item '_exptl_absorpt_correction_type' value 'Multi-scan' was
changed to 'multi-scan' in accordance with the
/home/saulius/struct/COD-crude-data/automatic-downloads/DataCite-retrospective/ACS/depositions/lib/dictionaries/cif_core.dic
dictionary named 'cif_core.dic' version 2.4.2 last updated on
2011-04-26.

Automatic conversion script
Id: cif_fix_values 6909 2019-04-08 15:41:33Z antanas 
;
_cod_original_cell_volume 6300(2)
_cod_original_sg_symbol_H-M 'I 41/a'
_cod_database_code 4037584
_shelx_space_group_comment
;
The symmetry employed for this shelxl refinement is uniquely defined
by the following loop, which should always be used as a source of
symmetry information in preference to the above space-group names.
They are only intended as comments.
;
_shelx_estimated_absorpt_t_min 0.737
_shelx_estimated_absorpt_t_max 0.839
_shelxl_version_number 2013-4

loop_
_space_group_symop_operation_xyz
'x, y, z'
'-x, -y+1/2, z'
'-y+3/4, x+1/4, z+1/4'
'y+1/4, -x+1/4, z+1/4'
'x+1/2, y+1/2, z+1/2'
'-x+1/2, -y+1, z+1/2'
'-y+5/4, x+3/4, z+3/4'
'y+3/4, -x+3/4, z+3/4'
'-x, -y, -z'
'x, y-1/2, -z'
'y-3/4, -x-1/4, -z-1/4'
'-y-1/4, x-1/4, -z-1/4'
'-x+1/2, -y+1/2, -z+1/2'
'x+1/2, y, -z+1/2'
'y-1/4, -x+1/4, -z+1/4'
'-y+1/4, x+1/4, -z+1/4'

loop_
_atom_site_label
_atom_site_type_symbol
_atom_site_fract_x
_atom_site_fract_y
_atom_site_fract_z
_atom_site_U_iso_or_equiv
_atom_site_adp_type
_atom_site_occupancy
_atom_site_site_symmetry_order
_atom_site_calc_flag
_atom_site_refinement_flags_posn
_atom_site_refinement_flags_adp
_atom_site_refinement_flags_occupancy
Ge1 Ge 0.0000 0.2500 0.39117(2) 0.04714(16) Uani 1 2 d S T P
F01 F -0.06962(10) 0.23487(12) 0.45390(11) 0.0698(6) Uani 1 1 d . . .
C01 C 0.01083(13) 0.15306(15) 0.34737(15) 0.0399(6) Uani 1 1 d . . .
C02 C 0.02782(14) 0.02470(15) 0.29528(17) 0.0462(7) Uani 1 1 d . . .
H02 H 0.0341 -0.0244 0.2754 0.055 Uiso 1 1 calc R U .
C03 C 0.05538(12) 0.14915(15) 0.27459(14) 0.0377(6) Uani 1 1 d . . .
C04 C 0.06516(13) 0.08015(14) 0.24704(16) 0.0396(6) Uani 1 1 d . . .
C05 C 0.10199(13) 0.06708(14) 0.18049(16) 0.0413(6) Uani 1 1 d . . .
C06 C 0.12874(13) 0.12520(14) 0.14066(15) 0.0385(6) Uani 1 1 d . . .
H06 H 0.1544 0.1176 0.0951 0.046 Uiso 1 1 calc R U .
C07 C 0.11845(13) 0.19344(14) 0.16649(15) 0.0382(6) Uani 1 1 d . . .
H07 H 0.1364 0.2322 0.1381 0.046 Uiso 1 1 calc R U .
C08 C 0.08193(13) 0.20597(14) 0.23391(14) 0.0371(5) Uani 1 1 d . . .
H08 H 0.0753 0.2529 0.2517 0.045 Uiso 1 1 calc R U .
C09 C 0.04566(14) 0.10148(18) 0.40572(17) 0.0497(8) Uani 1 1 d . . .
C10 C 0.05517(15) 0.03348(19) 0.37572(18) 0.0531(8) Uani 1 1 d . . .
C11 C 0.08258(16) -0.0211(2) 0.4201(2) 0.0708(12) Uani 1 1 d . . .
H11 H 0.0894 -0.0670 0.3995 0.085 Uiso 1 1 calc R U .
C12 C 0.09983(18) -0.0068(3) 0.4957(2) 0.0794(14) Uani 1 1 d . . .
H12 H 0.1186 -0.0434 0.5266 0.095 Uiso 1 1 calc R U .
C13 C 0.09007(18) 0.0591(3) 0.5255(2) 0.0760(13) Uani 1 1 d . . .
H13 H 0.1024 0.0679 0.5769 0.091 Uiso 1 1 calc R U .
C14 C 0.06235(16) 0.1135(2) 0.48153(18) 0.0617(9) Uani 1 1 d . . .
H14 H 0.0548 0.1589 0.5032 0.074 Uiso 1 1 calc R U .
C15 C -0.05993(13) 0.11580(15) 0.32695(15) 0.0394(6) Uani 1 1 d . . .
C16 C -0.04933(14) 0.04724(14) 0.29877(16) 0.0413(6) Uani 1 1 d . . .
C17 C -0.10604(15) 0.00441(15) 0.27877(17) 0.0467(7) Uani 1 1 d . . .
H17 H -0.0982 -0.0419 0.2596 0.056 Uiso 1 1 calc R U .
C18 C -0.17477(15) 0.03030(17) 0.28726(18) 0.0501(7) Uani 1 1 d . . .
H18 H -0.2141 0.0015 0.2742 0.060 Uiso 1 1 calc R U .
C19 C -0.18546(14) 0.09760(17) 0.31461(17) 0.0484(7) Uani 1 1 d . . .
H19 H -0.2324 0.1150 0.3199 0.058 Uiso 1 1 calc R U .
C20 C -0.12858(13) 0.14082(16) 0.33474(16) 0.0424(6) Uani 1 1 d . . .
H20 H -0.1368 0.1871 0.3537 0.051 Uiso 1 1 calc R U .
C21 C 0.1124(2) -0.00713(19) 0.1460(2) 0.0698(10) Uani 1 1 d . . .
H21A H 0.1400 -0.0033 0.0991 0.105 Uiso 1 1 calc R U .
H21B H 0.0662 -0.0281 0.1347 0.105 Uiso 1 1 calc R U .
H21C H 0.1377 -0.0372 0.1821 0.105 Uiso 1 1 calc R U .

loop_
_atom_site_aniso_label
_atom_site_aniso_U_11
_atom_site_aniso_U_22
_atom_site_aniso_U_33
_atom_site_aniso_U_23
_atom_site_aniso_U_13
_atom_site_aniso_U_12
Ge1 0.0366(2) 0.0663(3) 0.0385(2) 0.000 0.000 -0.01009(19)
F01 0.0608(12) 0.0975(15) 0.0512(10) -0.0087(10) 0.0171(9) -0.0236(11)
C01 0.0293(12) 0.0541(16) 0.0365(13) 0.0124(11) -0.0002(10) -0.0027(11)
C02 0.0378(14) 0.0457(15) 0.0550(17) 0.0241(13) 0.0084(12) 0.0052(11)
C03 0.0271(11) 0.0504(15) 0.0355(13) 0.0152(11) -0.0005(10) 0.0005(10)
C04 0.0301(12) 0.0408(13) 0.0480(15) 0.0186(11) 0.0011(10) 0.0052(10)
C05 0.0306(12) 0.0414(14) 0.0518(16) 0.0144(12) 0.0005(11) 0.0057(10)
C06 0.0286(12) 0.0459(14) 0.0409(13) 0.0103(11) 0.0030(10) 0.0016(10)
C07 0.0313(12) 0.0436(14) 0.0398(13) 0.0120(11) 0.0019(10) -0.0050(10)
C08 0.0309(12) 0.0413(13) 0.0392(13) 0.0076(10) -0.0004(10) -0.0050(10)
C09 0.0275(12) 0.077(2) 0.0441(15) 0.0285(15) 0.0012(11) -0.0038(13)
C10 0.0323(13) 0.069(2) 0.0584(18) 0.0356(16) 0.0060(12) 0.0033(13)
C11 0.0390(16) 0.097(3) 0.076(2) 0.056(2) 0.0109(16) 0.0113(16)
C12 0.0393(17) 0.123(4) 0.076(3) 0.069(3) 0.0004(16) 0.005(2)
C13 0.0424(17) 0.132(4) 0.053(2) 0.048(2) -0.0057(15) -0.010(2)
C14 0.0393(15) 0.099(3) 0.0465(17) 0.0283(18) -0.0009(13) -0.0108(16)
C15 0.0294(12) 0.0512(15) 0.0377(13) 0.0151(11) 0.0019(10) -0.0047(10)
C16 0.0364(13) 0.0443(14) 0.0431(14) 0.0211(12) 0.0031(11) -0.0001(11)
C17 0.0477(15) 0.0441(15) 0.0482(16) 0.0179(12) 0.0038(12) -0.0054(12)
C18 0.0426(15) 0.0536(17) 0.0540(17) 0.0184(14) -0.0010(13) -0.0135(13)
C19 0.0286(13) 0.0668(19) 0.0499(16) 0.0150(14) 0.0033(11) -0.0037(12)
C20 0.0323(12) 0.0530(16) 0.0419(14) 0.0104(12) 0.0025(11) -0.0033(11)
C21 0.073(2) 0.054(2) 0.082(3) 0.0184(18) 0.010(2) 0.0098(17)

loop_
_atom_type_symbol
_atom_type_description
_atom_type_scat_dispersion_real
_atom_type_scat_dispersion_imag
_atom_type_scat_source
C C 0.0033 0.0016 'International Tables Vol C Tables 4.2.6.8 and 6.1.1.4'
H H 0.0000 0.0000 'International Tables Vol C Tables 4.2.6.8 and 6.1.1.4'
F F 0.0171 0.0103 'International Tables Vol C Tables 4.2.6.8 and 6.1.1.4'
Ge Ge 0.1547 1.8001 'International Tables Vol C Tables 4.2.6.8 and 6.1.1.4'

loop_
_geom_angle_atom_site_label_1
_geom_angle_atom_site_label_2
_geom_angle_atom_site_label_3
_geom_angle
_geom_angle_site_symmetry_1
_geom_angle_site_symmetry_3
F01 Ge1 F01 101.19(14) 2 .
F01 Ge1 C01 108.56(11) 2 .
F01 Ge1 C01 99.92(10) . .
F01 Ge1 C01 99.92(10) 2 2
F01 Ge1 C01 108.56(11) . 2
C01 Ge1 C01 134.54(15) . 2
C03 C01 C15 104.8(2) . .
C03 C01 C09 106.8(2) . .
C15 C01 C09 103.4(2) . .
C03 C01 Ge1 115.01(18) . .
C15 C01 Ge1 114.63(18) . .
C09 C01 Ge1 111.1(2) . .
C10 C02 C16 105.0(2) . .
C10 C02 C04 106.8(2) . .
C16 C02 C04 105.9(2) . .
C10 C02 H02 112.9 . .
C16 C02 H02 112.9 . .
C04 C02 H02 112.9 . .
C08 C03 C04 119.6(2) . .
C08 C03 C01 126.4(3) . .
C04 C03 C01 113.9(2) . .
C05 C04 C03 121.6(2) . .
C05 C04 C02 125.6(3) . .
C03 C04 C02 112.6(2) . .
C04 C05 C06 117.8(3) . .
C04 C05 C21 124.1(3) . .
C06 C05 C21 118.0(3) . .
C07 C06 C05 121.1(2) . .
C07 C06 H06 119.4 . .
C05 C06 H06 119.4 . .
C06 C07 C08 120.6(2) . .
C06 C07 H07 119.7 . .
C08 C07 H07 119.7 . .
C03 C08 C07 119.3(3) . .
C03 C08 H08 120.4 . .
C07 C08 H08 120.4 . .
C14 C09 C10 118.9(3) . .
C14 C09 C01 128.7(3) . .
C10 C09 C01 112.2(3) . .
C11 C10 C09 120.9(3) . .
C11 C10 C02 124.8(4) . .
C09 C10 C02 114.1(2) . .
C10 C11 C12 118.6(4) . .
C10 C11 H11 120.7 . .
C12 C11 H11 120.7 . .
C13 C12 C11 120.8(3) . .
C13 C12 H12 119.6 . .
C11 C12 H12 119.6 . .
C12 C13 C14 120.8(4) . .
C12 C13 H13 119.6 . .
C14 C13 H13 119.6 . .
C13 C14 C09 120.0(4) . .
C13 C14 H14 120.0 . .
C09 C14 H14 120.0 . .
C20 C15 C16 118.9(2) . .
C20 C15 C01 128.9(3) . .
C16 C15 C01 112.2(2) . .
C17 C16 C15 121.2(3) . .
C17 C16 C02 124.5(3) . .
C15 C16 C02 114.2(2) . .
C16 C17 C18 119.1(3) . .
C16 C17 H17 120.4 . .
C18 C17 H17 120.4 . .
C19 C18 C17 119.9(3) . .
C19 C18 H18 120.1 . .
C17 C18 H18 120.1 . .
C18 C19 C20 121.1(3) . .
C18 C19 H19 119.4 . .
C20 C19 H19 119.4 . .
C15 C20 C19 119.7(3) . .
C15 C20 H20 120.2 . .
C19 C20 H20 120.2 . .
C05 C21 H21A 109.5 . .
C05 C21 H21B 109.5 . .
H21A C21 H21B 109.5 . .
C05 C21 H21C 109.5 . .
H21A C21 H21C 109.5 . .
H21B C21 H21C 109.5 . .

loop_
_geom_bond_atom_site_label_1
_geom_bond_atom_site_label_2
_geom_bond_distance
_geom_bond_site_symmetry_2
Ge1 F01 1.7426(18) 2
Ge1 F01 1.7427(18) .
Ge1 C01 1.999(3) .
Ge1 C01 1.999(3) 2
C01 C03 1.537(4) .
C01 C15 1.554(4) .
C01 C09 1.563(4) .
C02 C10 1.519(5) .
C02 C16 1.520(4) .
C02 C04 1.523(3) .
C02 H02 1.0000 .
C03 C08 1.385(3) .
C03 C04 1.404(4) .
C04 C05 1.387(4) .
C05 C06 1.399(4) .
C05 C21 1.542(5) .
C06 C07 1.382(4) .
C06 H06 0.9500 .
C07 C08 1.395(4) .
C07 H07 0.9500 .
C08 H08 0.9500 .
C09 C14 1.392(4) .
C09 C10 1.401(5) .
C10 C11 1.394(4) .
C11 C12 1.398(6) .
C11 H11 0.9500 .
C12 C13 1.364(6) .
C12 H12 0.9500 .
C13 C14 1.390(5) .
C13 H13 0.9500 .
C14 H14 0.9500 .
C15 C20 1.388(4) .
C15 C16 1.402(4) .
C16 C17 1.389(4) .
C17 C18 1.396(4) .
C17 H17 0.9500 .
C18 C19 1.375(5) .
C18 H18 0.9500 .
C19 C20 1.396(4) .
C19 H19 0.9500 .
C20 H20 0.9500 .
C21 H21A 0.9800 .
C21 H21B 0.9800 .
C21 H21C 0.9800 .
